data_7008866
loop_
_publ_author_name
'Weisheit, Thomas'
'Escudero, Daniel'
'Petzold, Holm'
'G\"orls, Helmar'
'Gonz\'alez, Leticia'
'Weigand, Wolfgang'

_publ_section_title
;
 Photochemical behavior of (diphosphine)(\h(2)-tolane)Pt(0) complexes.
 Part A: Experimental considerations in solution and in the solid state.
;
_journal_issue 40
_journal_name_full 'Dalton transactions (Cambridge, England : 2003)'
_journal_page_first 9493
_journal_page_last 9504
_journal_paper_doi 10.1039/b925562a
_journal_volume 39
_journal_year 2010
_chemical_formula_moiety 'C46 H38 P2 Pt'
_chemical_formula_sum 'C46 H38 P2 Pt'
_chemical_formula_weight 847.79
_chemical_name_systematic
;
?
;
_space_group_IT_number 2
_symmetry_cell_setting triclinic
_symmetry_space_group_name_Hall '-P 1'
_symmetry_space_group_name_H-M 'P -1'
_atom_sites_solution_hydrogens geom
_atom_sites_solution_primary direct
_atom_sites_solution_secondary difmap
_audit_creation_method SHELXL-97
_cell_angle_alpha 79.550(2)
_cell_angle_beta 69.759(2)
_cell_angle_gamma 69.043(2)
_cell_formula_units_Z 2
_cell_length_a 11.1682(5)
_cell_length_b 12.2745(5)
_cell_length_c 15.0911(7)
_cell_measurement_reflns_used 12759
_cell_measurement_temperature 183(2)
_cell_measurement_theta_max 27.48
_cell_measurement_theta_min 2.85
_cell_volume 1808.67(14)
_computing_cell_refinement DENZO
_computing_data_collection COLLECT
_computing_data_reduction DENZO
_computing_molecular_graphics SHELXTL/PC
_computing_publication_material SHELXL-97
_computing_structure_refinement 'SHELXL-97 (Sheldrick, 1997)'
_computing_structure_solution 'SHELXS-97 (Sheldrick, 1990)'
_diffrn_ambient_temperature 183(2)
_diffrn_measured_fraction_theta_full 0.990
_diffrn_measured_fraction_theta_max 0.990
_diffrn_measurement_device_type KappaCCD
_diffrn_measurement_method 'phi- + omega-scan'
_diffrn_radiation_monochromator graphite
_diffrn_radiation_source 'fine-focus sealed tube'
_diffrn_radiation_type MoK\a
_diffrn_radiation_wavelength 0.71073
_diffrn_reflns_av_R_equivalents 0.0447
_diffrn_reflns_av_sigmaI/netI 0.0835
_diffrn_reflns_limit_h_max 13
_diffrn_reflns_limit_h_min -14
_diffrn_reflns_limit_k_max 15
_diffrn_reflns_limit_k_min -15
_diffrn_reflns_limit_l_max 19
_diffrn_reflns_limit_l_min -19
_diffrn_reflns_number 12759
_diffrn_reflns_theta_full 27.48
_diffrn_reflns_theta_max 27.48
_diffrn_reflns_theta_min 2.85
_exptl_absorpt_coefficient_mu 4.000
_exptl_absorpt_correction_type none
_exptl_crystal_colour 'light yellow'
_exptl_crystal_density_diffrn 1.557
_exptl_crystal_density_method 'not measured'
_exptl_crystal_description prism
_exptl_crystal_F_000 844
_exptl_crystal_size_max 0.04
_exptl_crystal_size_mid 0.04
_exptl_crystal_size_min 0.04
_refine_diff_density_max 1.471
_refine_diff_density_min -1.288
_refine_diff_density_rms 0.175
_refine_ls_extinction_method none
_refine_ls_goodness_of_fit_ref 1.020
_refine_ls_hydrogen_treatment constr
_refine_ls_matrix_type full
_refine_ls_number_parameters 444
_refine_ls_number_reflns 8218
_refine_ls_number_restraints 0
_refine_ls_restrained_S_all 1.020
_refine_ls_R_factor_all 0.0642
_refine_ls_R_factor_gt 0.0451
_refine_ls_shift/su_max 0.001
_refine_ls_shift/su_mean 0.000
_refine_ls_structure_factor_coef Fsqd
_refine_ls_weighting_details 'calc w=1/[\s^2^(Fo^2^)+(0.0310P)^2^+2.3756P] where P=(Fo^2^+2Fc^2^)/3'
_refine_ls_weighting_scheme calc
_refine_ls_wR_factor_gt 0.0825
_refine_ls_wR_factor_ref 0.0902
_reflns_number_gt 6772
_reflns_number_total 8218
_reflns_threshold_expression >2sigma(I)
_cod_data_source_file B925562A.TXT
_cod_data_source_block FO3380
_cod_depositor_comments
;
The following automatic conversions were performed:
'_exptl_absorpt_correction_type' value 'NONE' changed to 'none' according
to '/home/saulius/struct/CIF-dictionaries/cif_core.dic' dictionary named
'cif_core.dic' version 2.4.1 from 2010-06-29.

Automatic conversion script
Id: cif_fix_enum 1527 2010-12-29 10:47:43Z saulius 
;
_cod_database_code 7008866

loop_
_symmetry_equiv_pos_as_xyz
'x, y, z'
'-x, -y, -z'

loop_
_atom_site_label
_atom_site_type_symbol
_atom_site_fract_x
_atom_site_fract_y
_atom_site_fract_z
_atom_site_U_iso_or_equiv
_atom_site_adp_type
_atom_site_occupancy
_atom_site_symmetry_multiplicity
_atom_site_calc_flag
_atom_site_refinement_flags
_atom_site_disorder_assembly
_atom_site_disorder_group
Pt Pt 0.79527(2) 0.336250(17) 0.733769(15) 0.01823(7) Uani 1 1 d . . .
P1 P 0.64428(13) 0.51019(11) 0.71211(10) 0.0200(3) Uani 1 1 d . . .
P2 P 0.67591(14) 0.25690(12) 0.68473(10) 0.0208(3) Uani 1 1 d . . .
C1 C 0.9586(5) 0.2344(5) 0.7785(4) 0.0244(12) Uani 1 1 d . . .
C2 C 0.9432(5) 0.3442(5) 0.7802(4) 0.0233(12) Uani 1 1 d . . .
C3 C 0.9914(6) 0.4294(5) 0.8015(4) 0.0300(13) Uani 1 1 d . . .
C4 C 0.9689(6) 0.5399(5) 0.7539(5) 0.0360(14) Uani 1 1 d . . .
H4A H 0.9226 0.5584 0.7081 0.043 Uiso 1 1 calc R . .
C5 C 1.0130(7) 0.6231(6) 0.7723(5) 0.0473(18) Uani 1 1 d . . .
H5A H 0.9962 0.6980 0.7394 0.057 Uiso 1 1 calc R . .
C6 C 1.0801(7) 0.5981(6) 0.8370(5) 0.050(2) Uani 1 1 d . . .
H6A H 1.1110 0.6551 0.8490 0.059 Uiso 1 1 calc R . .
C7 C 1.1031(6) 0.4902(6) 0.8851(5) 0.0415(17) Uani 1 1 d . . .
H7A H 1.1499 0.4737 0.9304 0.050 Uiso 1 1 calc R . .
C8 C 1.0597(6) 0.4037(5) 0.8694(4) 0.0319(14) Uani 1 1 d . . .
C9 C 1.0500(6) 0.1178(5) 0.7924(4) 0.0312(13) Uani 1 1 d . . .
C10 C 1.1923(7) 0.1000(6) 0.7489(5) 0.050(2) Uani 1 1 d . . .
H10A H 1.2204 0.1628 0.7117 0.060 Uiso 1 1 calc R . .
C11 C 1.2871(8) -0.0032(7) 0.7591(6) 0.061(2) Uani 1 1 d . . .
H11A H 1.3803 -0.0140 0.7293 0.073 Uiso 1 1 calc R . .
C12 C 1.2434(9) -0.0908(7) 0.8139(5) 0.058(2) Uani 1 1 d . . .
H12A H 1.3096 -0.1629 0.8221 0.069 Uiso 1 1 calc R . .
C13 C 1.1129(9) -0.0827(6) 0.8574(5) 0.0531(19) Uani 1 1 d . . .
H13A H 1.0890 -0.1473 0.8945 0.064 Uiso 1 1 calc R . .
C14 C 1.0094(8) 0.0274(6) 0.8461(5) 0.0482(18) Uani 1 1 d . . .
C15 C 0.8680(9) 0.0422(7) 0.8968(6) 0.066(2) Uani 1 1 d . . .
H15A H 0.8129 0.0885 0.8563 0.099 Uiso 1 1 calc R . .
H15B H 0.8409 0.0827 0.9544 0.099 Uiso 1 1 calc R . .
H15C H 0.8551 -0.0347 0.9139 0.099 Uiso 1 1 calc R . .
C16 C 1.0821(7) 0.2890(6) 0.9264(5) 0.0411(16) Uani 1 1 d . . .
H16A H 1.0013 0.2654 0.9447 0.062 Uiso 1 1 calc R . .
H16B H 1.1006 0.2971 0.9834 0.062 Uiso 1 1 calc R . .
H16C H 1.1589 0.2296 0.8885 0.062 Uiso 1 1 calc R . .
C17 C 0.5223(5) 0.4887(5) 0.6675(4) 0.0252(12) Uani 1 1 d . . .
C18 C 0.4225(6) 0.5816(5) 0.6404(4) 0.0314(13) Uani 1 1 d . . .
H18A H 0.4207 0.6596 0.6403 0.038 Uiso 1 1 calc R . .
C19 C 0.3265(6) 0.5611(6) 0.6138(4) 0.0356(14) Uani 1 1 d . . .
H19A H 0.2608 0.6242 0.5930 0.043 Uiso 1 1 calc R . .
C20 C 0.3272(6) 0.4468(6) 0.6178(5) 0.0410(16) Uani 1 1 d . . .
H20A H 0.2577 0.4326 0.6037 0.049 Uiso 1 1 calc R . .
C21 C 0.4269(6) 0.3542(5) 0.6417(4) 0.0339(14) Uani 1 1 d . . .
H21A H 0.4264 0.2766 0.6431 0.041 Uiso 1 1 calc R . .
C22 C 0.5289(5) 0.3730(4) 0.6639(4) 0.0205(11) Uani 1 1 d . . .
C23 C 0.6983(5) 0.6253(4) 0.6303(4) 0.0229(11) Uani 1 1 d . . .
C24 C 0.6267(6) 0.7443(5) 0.6430(4) 0.0347(14) Uani 1 1 d . . .
H24A H 0.5502 0.7682 0.6968 0.042 Uiso 1 1 calc R . .
C25 C 0.6705(7) 0.8266(5) 0.5748(5) 0.0440(17) Uani 1 1 d . . .
H25A H 0.6224 0.9074 0.5822 0.053 Uiso 1 1 calc R . .
C26 C 0.7812(7) 0.7935(6) 0.4974(5) 0.0423(17) Uani 1 1 d . . .
H26A H 0.8095 0.8510 0.4519 0.051 Uiso 1 1 calc R . .
C27 C 0.8521(6) 0.6757(5) 0.4853(4) 0.0348(14) Uani 1 1 d . . .
H27A H 0.9289 0.6522 0.4316 0.042 Uiso 1 1 calc R . .
C28 C 0.8099(6) 0.5925(5) 0.5524(4) 0.0289(13) Uani 1 1 d . . .
H28A H 0.8587 0.5119 0.5445 0.035 Uiso 1 1 calc R . .
C29 C 0.5419(5) 0.5801(4) 0.8225(4) 0.0233(12) Uani 1 1 d . . .
C30 C 0.6012(6) 0.6287(5) 0.8655(4) 0.0315(14) Uani 1 1 d . . .
H30A H 0.6895 0.6326 0.8339 0.038 Uiso 1 1 calc R . .
C31 C 0.5313(7) 0.6717(5) 0.9546(4) 0.0405(16) Uani 1 1 d . . .
H31A H 0.5720 0.7054 0.9834 0.049 Uiso 1 1 calc R . .
C32 C 0.4048(7) 0.6659(5) 1.0010(5) 0.0455(18) Uani 1 1 d . . .
H32A H 0.3580 0.6952 1.0620 0.055 Uiso 1 1 calc R . .
C33 C 0.3448(7) 0.6177(5) 0.9595(4) 0.0423(17) Uani 1 1 d . . .
H33A H 0.2567 0.6137 0.9919 0.051 Uiso 1 1 calc R . .
C34 C 0.4129(6) 0.5752(5) 0.8709(4) 0.0331(14) Uani 1 1 d . . .
H34A H 0.3710 0.5421 0.8426 0.040 Uiso 1 1 calc R . .
C35 C 0.6048(6) 0.1470(5) 0.7600(4) 0.0265(12) Uani 1 1 d . . .
C36 C 0.4855(6) 0.1808(5) 0.8347(4) 0.0322(13) Uani 1 1 d . . .
H36A H 0.4376 0.2615 0.8430 0.039 Uiso 1 1 calc R . .
C37 C 0.4370(6) 0.0980(6) 0.8961(4) 0.0400(16) Uani 1 1 d . . .
H37A H 0.3570 0.1217 0.9476 0.048 Uiso 1 1 calc R . .
C38 C 0.5043(7) -0.0196(6) 0.8834(5) 0.0422(17) Uani 1 1 d . . .
H38A H 0.4696 -0.0761 0.9261 0.051 Uiso 1 1 calc R . .
C39 C 0.6201(8) -0.0557(6) 0.8101(5) 0.0504(19) Uani 1 1 d . . .
H39A H 0.6654 -0.1367 0.8017 0.060 Uiso 1 1 calc R . .
C40 C 0.6709(7) 0.0273(5) 0.7481(4) 0.0366(15) Uani 1 1 d . . .
H40A H 0.7513 0.0026 0.6971 0.044 Uiso 1 1 calc R . .
C41 C 0.7631(6) 0.1911(4) 0.5699(4) 0.0262(12) Uani 1 1 d . . .
C42 C 0.7025(7) 0.1483(5) 0.5243(4) 0.0363(15) Uani 1 1 d . . .
H42A H 0.6121 0.1489 0.5538 0.044 Uiso 1 1 calc R . .
C43 C 0.7728(8) 0.1048(6) 0.4359(5) 0.0461(18) Uani 1 1 d . . .
H43A H 0.7299 0.0768 0.4047 0.055 Uiso 1 1 calc R . .
C44 C 0.9051(8) 0.1018(5) 0.3927(5) 0.0460(18) Uani 1 1 d . . .
H44A H 0.9534 0.0711 0.3323 0.055 Uiso 1 1 calc R . .
C45 C 0.9660(7) 0.1436(6) 0.4377(4) 0.0448(17) Uani 1 1 d . . .
H45A H 1.0568 0.1420 0.4083 0.054 Uiso 1 1 calc R . .
C46 C 0.8956(6) 0.1883(5) 0.5262(4) 0.0335(14) Uani 1 1 d . . .
H46A H 0.9385 0.2171 0.5569 0.040 Uiso 1 1 calc R . .

loop_
_atom_site_aniso_label
_atom_site_aniso_U_11
_atom_site_aniso_U_22
_atom_site_aniso_U_33
_atom_site_aniso_U_23
_atom_site_aniso_U_13
_atom_site_aniso_U_12
Pt 0.01854(11) 0.01577(10) 0.01914(11) -0.00252(7) -0.00374(7) -0.00534(7)
P1 0.0208(7) 0.0163(6) 0.0196(7) -0.0019(6) -0.0021(5) -0.0057(5)
P2 0.0238(7) 0.0188(7) 0.0210(7) -0.0031(6) -0.0060(6) -0.0081(6)
C1 0.024(3) 0.026(3) 0.024(3) -0.001(2) -0.006(2) -0.009(2)
C2 0.018(3) 0.026(3) 0.024(3) 0.000(2) -0.004(2) -0.008(2)
C3 0.027(3) 0.029(3) 0.035(3) -0.005(3) -0.005(3) -0.013(3)
C4 0.037(4) 0.031(3) 0.040(4) 0.000(3) -0.010(3) -0.014(3)
C5 0.052(4) 0.038(4) 0.057(5) -0.005(3) -0.009(4) -0.026(3)
C6 0.042(4) 0.057(5) 0.060(5) -0.026(4) 0.001(3) -0.033(4)
C7 0.036(4) 0.057(4) 0.039(4) -0.020(4) -0.007(3) -0.022(3)
C8 0.026(3) 0.038(3) 0.032(3) -0.014(3) -0.003(3) -0.011(3)
C9 0.047(4) 0.022(3) 0.027(3) -0.004(3) -0.019(3) -0.006(3)
C10 0.049(4) 0.052(4) 0.046(4) -0.032(4) -0.030(3) 0.017(3)
C11 0.057(5) 0.064(5) 0.049(5) -0.017(4) -0.023(4) 0.009(4)
C12 0.078(6) 0.052(5) 0.033(4) -0.007(4) -0.020(4) -0.003(4)
C13 0.078(6) 0.044(4) 0.038(4) 0.006(3) -0.025(4) -0.018(4)
C14 0.077(5) 0.033(4) 0.032(4) 0.000(3) -0.018(4) -0.014(4)
C15 0.083(7) 0.051(5) 0.073(6) 0.015(4) -0.037(5) -0.029(5)
C16 0.044(4) 0.046(4) 0.035(4) -0.006(3) -0.021(3) -0.006(3)
C17 0.024(3) 0.027(3) 0.024(3) -0.006(2) -0.005(2) -0.008(2)
C18 0.031(3) 0.029(3) 0.028(3) 0.002(3) -0.008(3) -0.006(3)
C19 0.028(3) 0.043(4) 0.029(3) 0.004(3) -0.012(3) -0.004(3)
C20 0.035(4) 0.048(4) 0.048(4) -0.003(3) -0.023(3) -0.012(3)
C21 0.036(4) 0.035(3) 0.035(4) -0.005(3) -0.016(3) -0.010(3)
C22 0.021(3) 0.023(3) 0.019(3) -0.002(2) -0.008(2) -0.007(2)
C23 0.029(3) 0.019(3) 0.022(3) 0.003(2) -0.008(2) -0.011(2)
C24 0.040(4) 0.024(3) 0.028(3) -0.002(3) 0.002(3) -0.008(3)
C25 0.058(5) 0.022(3) 0.043(4) -0.002(3) -0.005(3) -0.013(3)
C26 0.058(5) 0.036(4) 0.035(4) 0.012(3) -0.009(3) -0.030(3)
C27 0.037(4) 0.041(4) 0.022(3) 0.002(3) 0.000(3) -0.020(3)
C28 0.033(3) 0.028(3) 0.026(3) -0.004(3) -0.008(3) -0.011(3)
C29 0.026(3) 0.015(2) 0.021(3) 0.000(2) -0.002(2) -0.004(2)
C30 0.039(4) 0.029(3) 0.025(3) -0.004(3) -0.006(3) -0.012(3)
C31 0.059(4) 0.029(3) 0.029(3) -0.007(3) -0.010(3) -0.010(3)
C32 0.054(4) 0.030(3) 0.024(3) -0.004(3) 0.007(3) 0.002(3)
C33 0.035(4) 0.036(4) 0.030(4) -0.001(3) 0.005(3) 0.004(3)
C34 0.030(3) 0.026(3) 0.034(3) 0.000(3) -0.004(3) -0.006(3)
C35 0.031(3) 0.025(3) 0.030(3) 0.000(2) -0.014(3) -0.013(2)
C36 0.033(3) 0.033(3) 0.028(3) -0.002(3) -0.007(3) -0.009(3)
C37 0.035(4) 0.059(4) 0.027(3) 0.013(3) -0.009(3) -0.023(3)
C38 0.063(5) 0.044(4) 0.039(4) 0.014(3) -0.026(3) -0.039(4)
C39 0.087(6) 0.024(3) 0.048(4) 0.005(3) -0.023(4) -0.028(4)
C40 0.049(4) 0.026(3) 0.026(3) 0.001(3) 0.001(3) -0.015(3)
C41 0.038(3) 0.016(3) 0.018(3) 0.002(2) -0.005(2) -0.006(2)
C42 0.053(4) 0.033(3) 0.029(3) -0.006(3) -0.012(3) -0.019(3)
C43 0.076(5) 0.032(3) 0.040(4) -0.008(3) -0.026(4) -0.016(3)
C44 0.070(5) 0.031(3) 0.023(3) -0.003(3) -0.007(3) -0.006(3)
C45 0.049(4) 0.043(4) 0.026(3) -0.009(3) 0.007(3) -0.011(3)
C46 0.031(3) 0.034(3) 0.030(3) -0.007(3) -0.007(3) -0.003(3)

loop_
_atom_type_symbol
_atom_type_description
_atom_type_scat_dispersion_real
_atom_type_scat_dispersion_imag
_atom_type_scat_source
C C 0.0033 0.0016 'International Tables Vol C Tables 4.2.6.8 and 6.1.1.4'
H H 0.0000 0.0000 'International Tables Vol C Tables 4.2.6.8 and 6.1.1.4'
P P 0.1023 0.0942 'International Tables Vol C Tables 4.2.6.8 and 6.1.1.4'
Pt Pt -1.7033 8.3905 'International Tables Vol C Tables 4.2.6.8 and 6.1.1.4'

loop_
_geom_angle_atom_site_label_1
_geom_angle_atom_site_label_2
_geom_angle_atom_site_label_3
_geom_angle
_geom_angle_site_symmetry_1
_geom_angle_site_symmetry_3
_geom_angle_publ_flag
C2 Pt C1 36.9(2) . . ?
C2 Pt P1 114.90(15) . . ?
C1 Pt P1 151.56(14) . . ?
C2 Pt P2 158.85(15) . . ?
C1 Pt P2 122.02(14) . . ?
P1 Pt P2 86.25(5) . . ?
C29 P1 C17 104.0(2) . . ?
C29 P1 C23 104.9(2) . . ?
C17 P1 C23 103.5(3) . . ?
C29 P1 Pt 112.62(19) . . ?
C17 P1 Pt 109.56(18) . . ?
C23 P1 Pt 120.71(18) . . ?
C35 P2 C22 103.4(2) . . ?
C35 P2 C41 103.4(2) . . ?
C22 P2 C41 103.1(2) . . ?
C35 P2 Pt 120.72(18) . . ?
C22 P2 Pt 109.06(16) . . ?
C41 P2 Pt 115.27(19) . . ?
C2 C1 C9 141.2(5) . . ?
C2 C1 Pt 70.6(3) . . ?
C9 C1 Pt 147.9(4) . . ?
C1 C2 C3 146.9(6) . . ?
C1 C2 Pt 72.5(3) . . ?
C3 C2 Pt 140.7(4) . . ?
C4 C3 C8 118.7(5) . . ?
C4 C3 C2 119.4(6) . . ?
C8 C3 C2 121.9(5) . . ?
C5 C4 C3 121.0(7) . . ?
C5 C4 H4A 119.5 . . ?
C3 C4 H4A 119.5 . . ?
C6 C5 C4 120.4(7) . . ?
C6 C5 H5A 119.8 . . ?
C4 C5 H5A 119.8 . . ?
C5 C6 C7 119.7(6) . . ?
C5 C6 H6A 120.2 . . ?
C7 C6 H6A 120.2 . . ?
C6 C7 C8 122.0(7) . . ?
C6 C7 H7A 119.0 . . ?
C8 C7 H7A 119.0 . . ?
C7 C8 C3 118.2(6) . . ?
C7 C8 C16 120.0(6) . . ?
C3 C8 C16 121.8(5) . . ?
C14 C9 C10 118.9(6) . . ?
C14 C9 C1 124.2(6) . . ?
C10 C9 C1 116.8(6) . . ?
C11 C10 C9 122.3(8) . . ?
C11 C10 H10A 118.8 . . ?
C9 C10 H10A 118.8 . . ?
C10 C11 C12 117.3(8) . . ?
C10 C11 H11A 121.4 . . ?
C12 C11 H11A 121.4 . . ?
C13 C12 C11 124.8(8) . . ?
C13 C12 H12A 117.6 . . ?
C11 C12 H12A 117.6 . . ?
C12 C13 C14 118.6(7) . . ?
C12 C13 H13A 120.7 . . ?
C14 C13 H13A 120.7 . . ?
C9 C14 C15 121.5(7) . . ?
C9 C14 C13 118.0(7) . . ?
C15 C14 C13 120.3(7) . . ?
C14 C15 H15A 109.5 . . ?
C14 C15 H15B 109.5 . . ?
H15A C15 H15B 109.5 . . ?
C14 C15 H15C 109.5 . . ?
H15A C15 H15C 109.5 . . ?
H15B C15 H15C 109.5 . . ?
C8 C16 H16A 109.5 . . ?
C8 C16 H16B 109.5 . . ?
H16A C16 H16B 109.5 . . ?
C8 C16 H16C 109.5 . . ?
H16A C16 H16C 109.5 . . ?
H16B C16 H16C 109.5 . . ?
C18 C17 C22 119.9(5) . . ?
C18 C17 P1 122.7(4) . . ?
C22 C17 P1 117.4(4) . . ?
C19 C18 C17 120.5(5) . . ?
C19 C18 H18A 119.7 . . ?
C17 C18 H18A 119.7 . . ?
C18 C19 C20 119.2(6) . . ?
C18 C19 H19A 120.4 . . ?
C20 C19 H19A 120.4 . . ?
C21 C20 C19 121.0(6) . . ?
C21 C20 H20A 119.5 . . ?
C19 C20 H20A 119.5 . . ?
C20 C21 C22 120.5(5) . . ?
C20 C21 H21A 119.7 . . ?
C22 C21 H21A 119.7 . . ?
C21 C22 C17 118.6(5) . . ?
C21 C22 P2 124.4(4) . . ?
C17 C22 P2 117.0(4) . . ?
C28 C23 C24 119.8(5) . . ?
C28 C23 P1 118.1(4) . . ?
C24 C23 P1 122.0(4) . . ?
C25 C24 C23 118.5(5) . . ?
C25 C24 H24A 120.7 . . ?
C23 C24 H24A 120.7 . . ?
C26 C25 C24 121.4(6) . . ?
C26 C25 H25A 119.3 . . ?
C24 C25 H25A 119.3 . . ?
C25 C26 C27 119.9(6) . . ?
C25 C26 H26A 120.0 . . ?
C27 C26 H26A 120.0 . . ?
C26 C27 C28 119.5(5) . . ?
C26 C27 H27A 120.3 . . ?
C28 C27 H27A 120.3 . . ?
C23 C28 C27 120.9(5) . . ?
C23 C28 H28A 119.6 . . ?
C27 C28 H28A 119.6 . . ?
C34 C29 C30 118.4(5) . . ?
C34 C29 P1 122.9(4) . . ?
C30 C29 P1 118.3(4) . . ?
C31 C30 C29 120.1(6) . . ?
C31 C30 H30A 120.0 . . ?
C29 C30 H30A 120.0 . . ?
C32 C31 C30 120.5(6) . . ?
C32 C31 H31A 119.7 . . ?
C30 C31 H31A 119.7 . . ?
C31 C32 C33 120.1(6) . . ?
C31 C32 H32A 119.9 . . ?
C33 C32 H32A 119.9 . . ?
C32 C33 C34 119.9(6) . . ?
C32 C33 H33A 120.1 . . ?
C34 C33 H33A 120.1 . . ?
C33 C34 C29 120.9(6) . . ?
C33 C34 H34A 119.5 . . ?
C29 C34 H34A 119.5 . . ?
C36 C35 C40 118.3(5) . . ?
C36 C35 P2 120.1(4) . . ?
C40 C35 P2 121.4(4) . . ?
C37 C36 C35 120.4(6) . . ?
C37 C36 H36A 119.8 . . ?
C35 C36 H36A 119.8 . . ?
C36 C37 C38 120.3(6) . . ?
C36 C37 H37A 119.8 . . ?
C38 C37 H37A 119.8 . . ?
C39 C38 C37 120.8(6) . . ?
C39 C38 H38A 119.6 . . ?
C37 C38 H38A 119.6 . . ?
C38 C39 C40 119.4(6) . . ?
C38 C39 H39A 120.3 . . ?
C40 C39 H39A 120.3 . . ?
C39 C40 C35 120.8(6) . . ?
C39 C40 H40A 119.6 . . ?
C35 C40 H40A 119.6 . . ?
C42 C41 C46 119.0(5) . . ?
C42 C41 P2 123.6(4) . . ?
C46 C41 P2 117.3(4) . . ?
C41 C42 C43 120.4(6) . . ?
C41 C42 H42A 119.8 . . ?
C43 C42 H42A 119.8 . . ?
C44 C43 C42 120.4(6) . . ?
C44 C43 H43A 119.8 . . ?
C42 C43 H43A 119.8 . . ?
C45 C44 C43 119.5(6) . . ?
C45 C44 H44A 120.3 . . ?
C43 C44 H44A 120.3 . . ?
C44 C45 C46 120.4(6) . . ?
C44 C45 H45A 119.8 . . ?
C46 C45 H45A 119.8 . . ?
C41 C46 C45 120.4(6) . . ?
C41 C46 H46A 119.8 . . ?
C45 C46 H46A 119.8 . . ?

loop_
_geom_bond_atom_site_label_1
_geom_bond_atom_site_label_2
_geom_bond_distance
_geom_bond_site_symmetry_2
_geom_bond_publ_flag
Pt C2 2.042(5) . ?
Pt C1 2.064(6) . ?
Pt P1 2.2498(14) . ?
Pt P2 2.2686(13) . ?
P1 C29 1.821(5) . ?
P1 C17 1.826(5) . ?
P1 C23 1.829(5) . ?
P2 C35 1.824(6) . ?
P2 C22 1.829(5) . ?
P2 C41 1.839(5) . ?
C1 C2 1.300(7) . ?
C1 C9 1.459(8) . ?
C2 C3 1.460(7) . ?
C3 C4 1.395(9) . ?
C3 C8 1.408(9) . ?
C4 C5 1.386(8) . ?
C4 H4A 0.9500 . ?
C5 C6 1.358(10) . ?
C5 H5A 0.9500 . ?
C6 C7 1.372(10) . ?
C6 H6A 0.9500 . ?
C7 C8 1.399(8) . ?
C7 H7A 0.9500 . ?
C8 C16 1.497(9) . ?
C9 C14 1.369(9) . ?
C9 C10 1.444(9) . ?
C10 C11 1.353(10) . ?
C10 H10A 0.9500 . ?
C11 C12 1.360(11) . ?
C11 H11A 0.9500 . ?
C12 C13 1.351(11) . ?
C12 H12A 0.9500 . ?
C13 C14 1.458(10) . ?
C13 H13A 0.9500 . ?
C14 C15 1.456(11) . ?
C15 H15A 0.9800 . ?
C15 H15B 0.9800 . ?
C15 H15C 0.9800 . ?
C16 H16A 0.9800 . ?
C16 H16B 0.9800 . ?
C16 H16C 0.9800 . ?
C17 C18 1.395(8) . ?
C17 C22 1.406(7) . ?
C18 C19 1.379(8) . ?
C18 H18A 0.9500 . ?
C19 C20 1.390(9) . ?
C19 H19A 0.9500 . ?
C20 C21 1.374(9) . ?
C20 H20A 0.9500 . ?
C21 C22 1.394(7) . ?
C21 H21A 0.9500 . ?
C23 C28 1.378(7) . ?
C23 C24 1.403(7) . ?
C24 C25 1.396(8) . ?
C24 H24A 0.9500 . ?
C25 C26 1.369(9) . ?
C25 H25A 0.9500 . ?
C26 C27 1.388(9) . ?
C26 H26A 0.9500 . ?
C27 C28 1.390(8) . ?
C27 H27A 0.9500 . ?
C28 H28A 0.9500 . ?
C29 C34 1.389(7) . ?
C29 C30 1.392(8) . ?
C30 C31 1.391(8) . ?
C30 H30A 0.9500 . ?
C31 C32 1.363(9) . ?
C31 H31A 0.9500 . ?
C32 C33 1.378(10) . ?
C32 H32A 0.9500 . ?
C33 C34 1.380(8) . ?
C33 H33A 0.9500 . ?
C34 H34A 0.9500 . ?
C35 C36 1.398(8) . ?
C35 C40 1.401(8) . ?
C36 C37 1.375(8) . ?
C36 H36A 0.9500 . ?
C37 C38 1.383(9) . ?
C37 H37A 0.9500 . ?
C38 C39 1.367(10) . ?
C38 H38A 0.9500 . ?
C39 C40 1.392(8) . ?
C39 H39A 0.9500 . ?
C40 H40A 0.9500 . ?
C41 C42 1.384(8) . ?
C41 C46 1.386(8) . ?
C42 C43 1.384(8) . ?
C42 H42A 0.9500 . ?
C43 C44 1.384(10) . ?
C43 H43A 0.9500 . ?
C44 C45 1.372(10) . ?
C44 H44A 0.9500 . ?
C45 C46 1.391(8) . ?
C45 H45A 0.9500 . ?
C46 H46A 0.9500 . ?
